data_4035106
loop_
_publ_author_name
'Pillaiyar, Thanigaimalai'
'Gorska, Ewelina'
'Schnakenburg, Gregor'
'M\"uller, Christa E'

_publ_section_title
;
 General Synthesis of Unsymmetrical 3,3'-(Aza)diindolylmethane
 Derivatives.
;
_journal_issue 17
_journal_name_full 'The Journal of organic chemistry'
_journal_page_first 9902
_journal_page_last 9913
_journal_paper_doi 10.1021/acs.joc.8b01349
_journal_volume 83
_journal_year 2018
_chemical_formula_moiety 'C17 H15 N3 O'
_chemical_formula_sum 'C17 H15 N3 O'
_chemical_formula_weight 277.32
_chemical_name_systematic yazh-121D
_space_group_crystal_system monoclinic
_space_group_IT_number 14
_space_group_name_Hall '-P 2ybc'
_space_group_name_H-M_alt 'P 1 21/c 1'
_atom_sites_solution_hydrogens geom
_atom_sites_solution_primary direct
_audit_creation_date 2017-11-08
_audit_creation_method
;
Olex2 1.2
(compiled 2017.08.10 svn.r3458 for OlexSys, GUI svn.r5381)
;
_cell_angle_alpha 90
_cell_angle_beta 108.1864(9)
_cell_angle_gamma 90
_cell_formula_units_Z 8
_cell_length_a 17.8369(4)
_cell_length_b 7.1622(2)
_cell_length_c 23.2165(5)
_cell_measurement_reflns_used 9888
_cell_measurement_temperature 100
_cell_measurement_theta_max 72.14
_cell_measurement_theta_min 4.01
_cell_volume 2817.78(12)
_computing_cell_refinement 'SAINT v8.37A (Bruker, 2015)'
_computing_data_reduction 'SAINT v8.37A (Bruker, 2015)'
_computing_molecular_graphics 'Olex2 (Dolomanov et al., 2009)'
_computing_publication_material 'Olex2 (Dolomanov et al., 2009)'
_computing_structure_refinement 'XL (Sheldrick, 2008)'
_computing_structure_solution 'XS (Sheldrick, 2008)'
_diffrn_ambient_temperature 99.99
_diffrn_detector 'Bruker Photon100 detector'
_diffrn_detector_area_resol_mean 7.9
_diffrn_detector_type 'CMOS area detector'
_diffrn_measured_fraction_theta_full 0.996
_diffrn_measured_fraction_theta_max 0.996
_diffrn_measurement_device 'three-circle diffractometer'
_diffrn_measurement_device_type 'Bruker D8-Venture'
_diffrn_measurement_method 'fine slicing \w and \f scans'
_diffrn_radiation_monochromator 'mirror optics'
_diffrn_radiation_probe x-ray
_diffrn_radiation_type CuK\a
_diffrn_radiation_wavelength 1.54178
_diffrn_reflns_av_R_equivalents 0.0606
_diffrn_reflns_av_unetI/netI 0.0332
_diffrn_reflns_Laue_measured_fraction_full 0.996
_diffrn_reflns_Laue_measured_fraction_max 0.996
_diffrn_reflns_limit_h_max 21
_diffrn_reflns_limit_h_min -21
_diffrn_reflns_limit_k_max 8
_diffrn_reflns_limit_k_min -8
_diffrn_reflns_limit_l_max 27
_diffrn_reflns_limit_l_min -27
_diffrn_reflns_number 41867
_diffrn_reflns_point_group_measured_fraction_full 0.996
_diffrn_reflns_point_group_measured_fraction_max 0.996
_diffrn_reflns_theta_full 67.679
_diffrn_reflns_theta_max 67.739
_diffrn_reflns_theta_min 2.607
_diffrn_source 'microfocus sealed X-ray tube'
_diffrn_source_type 'Incoatec I\ms'
_diffrn_standards_number 0
_exptl_absorpt_coefficient_mu 0.670
_exptl_absorpt_correction_T_max 0.7536
_exptl_absorpt_correction_T_min 0.3299
_exptl_absorpt_correction_type empirical
_exptl_absorpt_process_details
'SADABS-2014/5 (Bruker,2014/5) was used for absorption correction. wR2(int) was 0.1462 before and 0.0824 after correction. The Ratio of minimum to maximum transmission is 0.4378. The \l/2 correction factor is Not present.'
_exptl_crystal_colour 'clear light brown'
_exptl_crystal_colour_lustre clear
_exptl_crystal_colour_modifier light
_exptl_crystal_colour_primary brown
_exptl_crystal_density_diffrn 1.307
_exptl_crystal_description block
_exptl_crystal_F_000 1168
_exptl_crystal_size_max 0.2
_exptl_crystal_size_mid 0.18
_exptl_crystal_size_min 0.16
_refine_diff_density_max 0.259
_refine_diff_density_min -0.223
_refine_diff_density_rms 0.047
_refine_ls_extinction_method none
_refine_ls_goodness_of_fit_ref 1.053
_refine_ls_hydrogen_treatment constr
_refine_ls_matrix_type full
_refine_ls_number_parameters 381
_refine_ls_number_reflns 5088
_refine_ls_number_restraints 0
_refine_ls_restrained_S_all 1.053
_refine_ls_R_factor_all 0.0455
_refine_ls_R_factor_gt 0.0408
_refine_ls_shift/su_max 0.001
_refine_ls_shift/su_mean 0.000
_refine_ls_structure_factor_coef Fsqd
_refine_ls_weighting_details 'w=1/[\s^2^(Fo^2^)+(0.0429P)^2^+1.5391P] where P=(Fo^2^+2Fc^2^)/3'
_refine_ls_weighting_scheme calc
_refine_ls_wR_factor_gt 0.0993
_refine_ls_wR_factor_ref 0.1025
_reflns_Friedel_coverage 0.000
_reflns_number_gt 4596
_reflns_number_total 5088
_reflns_threshold_expression 'I > 2\s(I)'
_cod_data_source_file jo8b01349_si_002.cif
_cod_data_source_block 12c
_cod_database_code 4035106
_shelx_shelxl_version_number 2014/7
_shelx_space_group_comment
;
The symmetry employed for this shelxl refinement is uniquely defined
by the following loop, which should always be used as a source of
symmetry information in preference to the above space-group names.
They are only intended as comments.
;
_shelx_estimated_absorpt_t_max 0.900
_shelx_estimated_absorpt_t_min 0.878
_olex2_refinement_description
;
1. Fixed Uiso
 At 1.2 times of:
  All C(H) groups, All C(H,H) groups, All N(H) groups
 At 1.5 times of:
  All C(H,H,H) groups
2.a Secondary CH2 refined with riding coordinates:
 C10(H10A,H10B), C10'(H10C,H10D)
2.b Aromatic/amide H refined with riding coordinates:
 N1(H1), C2(H2), C5(H5), C6(H6), C9(H9), C13(H13), C14(H14), C15(H15),
 C16(H16), C17(H17), N1'(H1'), C2'(H2'), C5'(H5'), C6'(H6'), C9'(H9'),
 C13'(H13'), C14'(H14'), C15'(H15'), C16'(H16'), C17'(H17')
2.c Idealised Me refined as rotating group:
 C7(H7A,H7B,H7C), C7'(H7'A,H7'B,H7'C)
;
_olex2_submission_special_instructions 'No special instructions were received'

loop_
_space_group_symop_operation_xyz
'x, y, z'
'-x, y+1/2, -z+1/2'
'-x, -y, -z'
'x, -y-1/2, z-1/2'

loop_
_atom_site_label
_atom_site_type_symbol
_atom_site_fract_x
_atom_site_fract_y
_atom_site_fract_z
_atom_site_U_iso_or_equiv
_atom_site_adp_type
_atom_site_occupancy
_atom_site_site_symmetry_order
_atom_site_calc_flag
_atom_site_refinement_flags_posn
O O 0.70178(6) 1.05540(16) 0.76312(5) 0.0296(3) Uani 1 1 d .
N1 N 0.39043(7) 1.02251(17) 0.62290(6) 0.0233(3) Uani 1 1 d .
H1 H 0.3495 1.0952 0.6194 0.028 Uiso 1 1 calc R
N2 N 0.55504(6) 0.61121(16) 0.56624(5) 0.0158(2) Uani 1 1 d .
N3 N 0.73749(7) 0.24911(17) 0.57503(5) 0.0194(3) Uani 1 1 d .
C1 C 0.62395(9) 1.0392(2) 0.72876(7) 0.0222(3) Uani 1 1 d .
C2 C 0.59399(8) 0.8966(2) 0.68799(6) 0.0182(3) Uani 1 1 d .
H2 H 0.6269 0.7977 0.6830 0.022 Uiso 1 1 calc R
C3 C 0.51320(8) 0.90176(19) 0.65403(6) 0.0173(3) Uani 1 1 d .
C4 C 0.46547(8) 1.0501(2) 0.66206(7) 0.0203(3) Uani 1 1 d .
C5 C 0.49599(9) 1.1914(2) 0.70483(7) 0.0252(3) Uani 1 1 d .
H5 H 0.4632 1.2890 0.7109 0.030 Uiso 1 1 calc R
C6 C 0.57481(10) 1.1840(2) 0.73766(7) 0.0260(3) Uani 1 1 d .
H6 H 0.5967 1.2781 0.7669 0.031 Uiso 1 1 calc R
C7 C 0.75416(9) 0.9158(2) 0.75431(8) 0.0317(4) Uani 1 1 d .
H7A H 0.7514 0.9128 0.7115 0.048 Uiso 1 1 calc GR
H7B H 0.7389 0.7937 0.7661 0.048 Uiso 1 1 calc GR
H7C H 0.8082 0.9450 0.7793 0.048 Uiso 1 1 calc GR
C8 C 0.46368(8) 0.7825(2) 0.60808(6) 0.0179(3) Uani 1 1 d .
C9 C 0.39035(8) 0.8634(2) 0.59055(7) 0.0216(3) Uani 1 1 d .
H9 H 0.3456 0.8153 0.5601 0.026 Uiso 1 1 calc R
C10 C 0.48516(8) 0.5989(2) 0.58704(7) 0.0184(3) Uani 1 1 d .
H10A H 0.4957 0.5078 0.6207 0.022 Uiso 1 1 calc R
H10B H 0.4399 0.5520 0.5534 0.022 Uiso 1 1 calc R
C11 C 0.60974(7) 0.47285(19) 0.57268(6) 0.0151(3) Uani 1 1 d .
C12 C 0.67115(8) 0.54300(19) 0.55191(6) 0.0169(3) Uani 1 1 d .
C13 C 0.64942(8) 0.7294(2) 0.53135(7) 0.0204(3) Uani 1 1 d .
H13 H 0.6784 0.8124 0.5144 0.024 Uiso 1 1 calc R
C14 C 0.57923(8) 0.76460(19) 0.54071(6) 0.0190(3) Uani 1 1 d .
H14 H 0.5509 0.8786 0.5310 0.023 Uiso 1 1 calc R
C15 C 0.61226(8) 0.29004(19) 0.59408(6) 0.0167(3) Uani 1 1 d .
H15 H 0.5717 0.2404 0.6080 0.020 Uiso 1 1 calc R
C16 C 0.67697(8) 0.18602(19) 0.59377(6) 0.0179(3) Uani 1 1 d .
H16 H 0.6796 0.0607 0.6077 0.022 Uiso 1 1 calc R
C17 C 0.73441(8) 0.4243(2) 0.55526(6) 0.0189(3) Uani 1 1 d .
H17 H 0.7770 0.4704 0.5429 0.023 Uiso 1 1 calc R
O' O 0.15769(6) 1.05525(15) 0.77084(5) 0.0261(3) Uani 1 1 d .
N1' N -0.12850(6) 1.01008(17) 0.59220(5) 0.0187(3) Uani 1 1 d .
H1' H -0.1703 1.0829 0.5817 0.022 Uiso 1 1 calc R
N2' N 0.05777(6) 0.59783(16) 0.56758(5) 0.0153(2) Uani 1 1 d .
N3' N 0.24876(7) 0.24448(17) 0.60087(5) 0.0200(3) Uani 1 1 d .
C1' C 0.08673(8) 1.0381(2) 0.72548(6) 0.0189(3) Uani 1 1 d .
C2' C 0.06744(8) 0.89197(19) 0.68480(6) 0.0168(3) Uani 1 1 d .
H2' H 0.1038 0.7936 0.6864 0.020 Uiso 1 1 calc R
C3' C -0.00771(8) 0.89301(19) 0.64089(6) 0.0153(3) Uani 1 1 d .
C4' C -0.06025(8) 1.04181(19) 0.63917(6) 0.0164(3) Uani 1 1 d .
C5' C -0.04031(8) 1.1885(2) 0.68092(6) 0.0195(3) Uani 1 1 d .
H5' H -0.0763 1.2874 0.6797 0.023 Uiso 1 1 calc R
C6' C 0.03323(8) 1.1848(2) 0.72386(6) 0.0205(3) Uani 1 1 d .
H6' H 0.0482 1.2826 0.7528 0.025 Uiso 1 1 calc R
C7' C 0.21607(9) 0.9174(2) 0.77281(7) 0.0287(4) Uani 1 1 d .
H7'A H 0.2267 0.9147 0.7339 0.043 Uiso 1 1 calc GR
H7'B H 0.1969 0.7948 0.7807 0.043 Uiso 1 1 calc GR
H7'C H 0.2647 0.9480 0.8052 0.043 Uiso 1 1 calc GR
C8' C -0.04782(8) 0.76850(19) 0.59276(6) 0.0158(3) Uani 1 1 d .
C9' C -0.12029(8) 0.8461(2) 0.56454(6) 0.0181(3) Uani 1 1 d .
H9' H -0.1592 0.7935 0.5306 0.022 Uiso 1 1 calc R
C10' C -0.01898(8) 0.58345(19) 0.57873(6) 0.0171(3) Uani 1 1 d .
H10C H -0.0139 0.4973 0.6131 0.021 Uiso 1 1 calc R
H10D H -0.0583 0.5299 0.5424 0.021 Uiso 1 1 calc R
C11' C 0.11424(8) 0.46115(19) 0.58048(6) 0.0148(3) Uani 1 1 d .
C12' C 0.18226(8) 0.53471(19) 0.56918(6) 0.0167(3) Uani 1 1 d .
C13' C 0.16272(8) 0.7208(2) 0.54715(7) 0.0193(3) Uani 1 1 d .
H13' H 0.1959 0.8055 0.5350 0.023 Uiso 1 1 calc R
C14' C 0.08767(8) 0.75311(19) 0.54700(6) 0.0178(3) Uani 1 1 d .
H14' H 0.0597 0.8665 0.5345 0.021 Uiso 1 1 calc R
C15' C 0.11331(8) 0.27805(19) 0.60070(6) 0.0170(3) Uani 1 1 d .
H15' H 0.0681 0.2257 0.6078 0.020 Uiso 1 1 calc R
C16' C 0.18197(8) 0.1776(2) 0.60978(6) 0.0186(3) Uani 1 1 d .
H16' H 0.1826 0.0522 0.6233 0.022 Uiso 1 1 calc R
C17' C 0.24848(8) 0.4193(2) 0.58126(6) 0.0192(3) Uani 1 1 d .
H17' H 0.2951 0.4673 0.5753 0.023 Uiso 1 1 calc R

loop_
_atom_site_aniso_label
_atom_site_aniso_U_11
_atom_site_aniso_U_22
_atom_site_aniso_U_33
_atom_site_aniso_U_23
_atom_site_aniso_U_13
_atom_site_aniso_U_12
O 0.0252(6) 0.0297(6) 0.0278(6) -0.0033(5) -0.0003(5) -0.0029(5)
N1 0.0166(6) 0.0206(6) 0.0352(7) 0.0024(5) 0.0117(5) 0.0079(5)
N2 0.0123(5) 0.0143(6) 0.0206(6) 0.0000(5) 0.0048(5) 0.0030(4)
N3 0.0146(6) 0.0190(6) 0.0242(6) -0.0011(5) 0.0052(5) 0.0034(5)
C1 0.0228(7) 0.0227(8) 0.0203(7) 0.0028(6) 0.0057(6) -0.0015(6)
C2 0.0173(7) 0.0178(7) 0.0201(7) 0.0032(6) 0.0067(5) 0.0020(5)
C3 0.0183(7) 0.0158(7) 0.0207(7) 0.0029(5) 0.0101(6) 0.0023(5)
C4 0.0197(7) 0.0185(7) 0.0270(7) 0.0037(6) 0.0134(6) 0.0038(6)
C5 0.0332(8) 0.0184(7) 0.0307(8) -0.0005(6) 0.0197(7) 0.0036(6)
C6 0.0349(9) 0.0217(8) 0.0237(7) -0.0036(6) 0.0126(7) -0.0039(7)
C7 0.0218(8) 0.0331(9) 0.0325(9) 0.0039(7) -0.0025(7) 0.0031(7)
C8 0.0144(6) 0.0167(7) 0.0238(7) 0.0014(6) 0.0075(6) 0.0026(5)
C9 0.0143(7) 0.0216(7) 0.0288(8) 0.0022(6) 0.0063(6) 0.0032(6)
C10 0.0110(6) 0.0186(7) 0.0261(7) -0.0004(6) 0.0067(5) 0.0014(5)
C11 0.0113(6) 0.0164(7) 0.0154(6) -0.0021(5) 0.0013(5) 0.0016(5)
C12 0.0144(6) 0.0169(7) 0.0193(7) -0.0019(5) 0.0051(5) -0.0004(5)
C13 0.0202(7) 0.0167(7) 0.0260(7) 0.0024(6) 0.0097(6) 0.0010(5)
C14 0.0200(7) 0.0140(7) 0.0229(7) 0.0017(5) 0.0067(6) 0.0036(5)
C15 0.0147(6) 0.0154(7) 0.0196(7) 0.0002(5) 0.0047(5) 0.0005(5)
C16 0.0171(7) 0.0143(7) 0.0214(7) 0.0009(5) 0.0047(5) 0.0022(5)
C17 0.0147(6) 0.0196(7) 0.0236(7) -0.0014(6) 0.0075(5) 0.0002(5)
O' 0.0191(5) 0.0292(6) 0.0248(5) -0.0033(4) -0.0006(4) 0.0008(4)
N1' 0.0119(5) 0.0190(6) 0.0243(6) 0.0005(5) 0.0044(5) 0.0066(5)
N2' 0.0116(5) 0.0134(6) 0.0211(6) -0.0002(4) 0.0056(5) 0.0028(4)
N3' 0.0170(6) 0.0184(6) 0.0247(6) 0.0000(5) 0.0068(5) 0.0046(5)
C1' 0.0155(7) 0.0225(7) 0.0175(7) 0.0021(6) 0.0033(5) -0.0014(6)
C2' 0.0138(6) 0.0174(7) 0.0198(7) 0.0034(5) 0.0063(5) 0.0035(5)
C3' 0.0140(6) 0.0155(7) 0.0179(6) 0.0022(5) 0.0074(5) 0.0024(5)
C4' 0.0141(6) 0.0175(7) 0.0192(7) 0.0027(5) 0.0074(5) 0.0029(5)
C5' 0.0198(7) 0.0178(7) 0.0242(7) 0.0003(6) 0.0116(6) 0.0041(6)
C6' 0.0223(7) 0.0201(7) 0.0214(7) -0.0043(6) 0.0102(6) -0.0011(6)
C7' 0.0177(7) 0.0335(9) 0.0293(8) 0.0037(7) -0.0005(6) 0.0024(6)
C8' 0.0131(6) 0.0161(7) 0.0192(6) 0.0004(5) 0.0063(5) 0.0018(5)
C9' 0.0142(6) 0.0190(7) 0.0207(7) -0.0012(5) 0.0050(5) 0.0010(5)
C10' 0.0118(6) 0.0168(7) 0.0241(7) -0.0005(5) 0.0076(5) 0.0017(5)
C11' 0.0128(6) 0.0153(7) 0.0155(6) -0.0023(5) 0.0031(5) 0.0024(5)
C12' 0.0139(6) 0.0165(7) 0.0202(7) -0.0019(5) 0.0060(5) 0.0001(5)
C13' 0.0179(7) 0.0153(7) 0.0269(7) 0.0011(6) 0.0101(6) 0.0003(5)
C14' 0.0191(7) 0.0121(6) 0.0233(7) 0.0011(5) 0.0080(6) 0.0032(5)
C15' 0.0172(7) 0.0153(7) 0.0192(7) -0.0001(5) 0.0065(5) 0.0008(5)
C16' 0.0196(7) 0.0144(7) 0.0215(7) 0.0007(5) 0.0061(6) 0.0030(5)
C17' 0.0134(6) 0.0196(7) 0.0256(7) -0.0010(6) 0.0074(6) 0.0017(5)

loop_
_atom_type_symbol
_atom_type_description
_atom_type_scat_dispersion_real
_atom_type_scat_dispersion_imag
_atom_type_scat_source
C C 0.0181 0.0091 'International Tables Vol C Tables 4.2.6.8 and 6.1.1.4'
H H 0.0000 0.0000 'International Tables Vol C Tables 4.2.6.8 and 6.1.1.4'
N N 0.0311 0.0180 'International Tables Vol C Tables 4.2.6.8 and 6.1.1.4'
O O 0.0492 0.0322 'International Tables Vol C Tables 4.2.6.8 and 6.1.1.4'

loop_
_geom_angle_atom_site_label_1
_geom_angle_atom_site_label_2
_geom_angle_atom_site_label_3
_geom_angle
C1 O C7 116.50(12)
C9 N1 C4 108.49(12)
C11 N2 C10 124.70(12)
C11 N2 C14 108.43(11)
C14 N2 C10 126.76(11)
C17 N3 C16 118.14(12)
O C1 C2 124.41(14)
O C1 C6 114.42(13)
C2 C1 C6 121.16(14)
C1 C2 C3 118.19(13)
C2 C3 C8 133.16(13)
C4 C3 C2 119.98(13)
C4 C3 C8 106.85(12)
N1 C4 C3 107.87(13)
N1 C4 C5 130.78(13)
C5 C4 C3 121.34(14)
C6 C5 C4 117.93(14)
C5 C6 C1 121.35(14)
C3 C8 C10 127.29(12)
C9 C8 C3 106.14(13)
C9 C8 C10 126.38(13)
N1 C9 C8 110.63(13)
N2 C10 C8 112.57(11)
N2 C11 C12 107.86(12)
N2 C11 C15 131.44(13)
C15 C11 C12 120.69(12)
C11 C12 C13 106.65(12)
C17 C12 C11 117.50(13)
C17 C12 C13 135.85(13)
C14 C13 C12 106.68(13)
C13 C14 N2 110.36(12)
C16 C15 C11 116.09(13)
N3 C16 C15 124.92(13)
N3 C17 C12 122.62(13)
C1' O' C7' 116.80(12)
C9' N1' C4' 108.41(11)
C11' N2' C10' 124.88(11)
C11' N2' C14' 108.31(11)
C14' N2' C10' 126.64(11)
C17' N3' C16' 118.28(12)
O' C1' C2' 124.40(13)
O' C1' C6' 113.97(12)
C2' C1' C6' 121.62(13)
C1' C2' C3' 117.99(13)
C2' C3' C4' 119.87(13)
C2' C3' C8' 133.74(13)
C4' C3' C8' 106.39(12)
N1' C4' C3' 108.24(12)
N1' C4' C5' 130.10(12)
C5' C4' C3' 121.66(12)
C6' C5' C4' 117.75(13)
C5' C6' C1' 121.09(13)
C3' C8' C10' 126.84(12)
C9' C8' C3' 106.67(12)
C9' C8' C10' 126.35(13)
N1' C9' C8' 110.28(12)
N2' C10' C8' 112.22(11)
N2' C11' C12' 107.87(12)
N2' C11' C15' 131.36(13)
C15' C11' C12' 120.77(12)
C11' C12' C13' 106.54(12)
C17' C12' C11' 117.45(13)
C17' C12' C13' 136.01(13)
C14' C13' C12' 106.83(12)
C13' C14' N2' 110.41(12)
C16' C15' C11' 116.03(13)
N3' C16' C15' 124.89(13)
N3' C17' C12' 122.53(13)

loop_
_geom_bond_atom_site_label_1
_geom_bond_atom_site_label_2
_geom_bond_distance
O C1 1.3733(18)
O C7 1.426(2)
N1 C4 1.3776(19)
N1 C9 1.365(2)
N2 C10 1.4732(17)
N2 C11 1.3658(17)
N2 C14 1.3799(18)
N3 C16 1.3610(18)
N3 C17 1.3315(19)
C1 C2 1.382(2)
C1 C6 1.414(2)
C2 C3 1.4108(19)
C3 C4 1.4100(19)
C3 C8 1.435(2)
C4 C5 1.403(2)
C5 C6 1.375(2)
C8 C9 1.3711(19)
C8 C10 1.4941(19)
C11 C12 1.4192(19)
C11 C15 1.3962(19)
C12 C13 1.430(2)
C12 C17 1.3953(19)
C13 C14 1.360(2)
C15 C16 1.3756(19)
O' C1' 1.3764(17)
O' C7' 1.4252(18)
N1' C4' 1.3763(18)
N1' C9' 1.3682(18)
N2' C10' 1.4741(17)
N2' C11' 1.3690(17)
N2' C14' 1.3816(18)
N3' C16' 1.3585(18)
N3' C17' 1.3317(19)
C1' C2' 1.379(2)
C1' C6' 1.412(2)
C2' C3' 1.4082(19)
C3' C4' 1.4115(18)
C3' C8' 1.4340(19)
C4' C5' 1.398(2)
C5' C6' 1.378(2)
C8' C9' 1.3714(19)
C8' C10' 1.4940(19)
C11' C12' 1.4202(19)
C11' C15' 1.3947(19)
C12' C13' 1.4313(19)
C12' C17' 1.3966(19)
C13' C14' 1.3573(19)
C15' C16' 1.3786(19)
